data_2236037
loop_
_publ_author_name
'Sert\,celik, Mustafa'
'\,Caylak Deliba\,s, Nagihan'
'Necefo\(glu, Hacali'
'H\"okelek, Tuncer'

_publ_section_title
;
 Diaquabis(4-formylbenzoato-\k<i>O</i>^1^)bis(nicotinamide-\k<i>N</i>^1^)cobalt(II)
;
_journal_coeditor_code XU5597
_journal_issue 8
_journal_name_full 'Acta Crystallographica Section E'
_journal_page_first m1091
_journal_page_last m1092
_journal_paper_doi 10.1107/S1600536812032205
_journal_volume 68
_journal_year 2012
_chemical_formula_iupac '[Co (C8 H5 O3)2 (C6 H6 N2 O)2 (H2 O)2]'
_chemical_formula_moiety 'C28 H26 Co N4 O10'
_chemical_formula_sum 'C28 H26 Co N4 O10'
_chemical_formula_weight 637.46
_chemical_name_systematic
;
Diaquabis(4-formylbenzoato-\k<i>O</i>^1^)bis(nicotinamide-
\k<i>N</i>^1^)cobalt(II)
;
_space_group_IT_number 2
_symmetry_cell_setting triclinic
_symmetry_space_group_name_Hall '-P 1'
_symmetry_space_group_name_H-M 'P -1'
_atom_sites_solution_hydrogens geom
_atom_sites_solution_primary direct
_atom_sites_solution_secondary difmap
_audit_creation_method SHELXL-97
_cell_angle_alpha 78.080(3)
_cell_angle_beta 71.395(2)
_cell_angle_gamma 86.638(4)
_cell_formula_units_Z 1
_cell_length_a 7.7784(2)
_cell_length_b 9.7988(3)
_cell_length_c 9.8970(3)
_cell_measurement_reflns_used 7533
_cell_measurement_temperature 100(2)
_cell_measurement_theta_max 28.51
_cell_measurement_theta_min 2.75
_cell_volume 699.48(4)
_computing_cell_refinement 'SAINT (Bruker, 2007)'
_computing_data_collection 'APEX2 (Bruker, 2007)'
_computing_data_reduction 'SAINT (Bruker, 2007)'
_computing_molecular_graphics 'ORTEP-3 for Windows (Farrugia, 1997)'
_computing_publication_material 'WinGX (Farrugia, 1999) and PLATON (Spek, 2009)'
_computing_structure_refinement 'SHELXL97 (Sheldrick, 2008)'
_computing_structure_solution 'SHELXS97 (Sheldrick, 2008)'
_diffrn_ambient_temperature 100(2)
_diffrn_measured_fraction_theta_full 0.993
_diffrn_measured_fraction_theta_max 0.993
_diffrn_measurement_device_type 'Bruker Kappa APEXII CCD area-detector'
_diffrn_measurement_method '\f and \w scans'
_diffrn_radiation_monochromator graphite
_diffrn_radiation_source 'fine-focus sealed tube'
_diffrn_radiation_type MoK\a
_diffrn_radiation_wavelength 0.71073
_diffrn_reflns_av_R_equivalents 0.0233
_diffrn_reflns_av_sigmaI/netI 0.0228
_diffrn_reflns_limit_h_max 9
_diffrn_reflns_limit_h_min -10
_diffrn_reflns_limit_k_max 13
_diffrn_reflns_limit_k_min -13
_diffrn_reflns_limit_l_max 13
_diffrn_reflns_limit_l_min -13
_diffrn_reflns_number 12735
_diffrn_reflns_theta_full 28.51
_diffrn_reflns_theta_max 28.51
_diffrn_reflns_theta_min 2.12
_exptl_absorpt_coefficient_mu 0.679
_exptl_absorpt_correction_T_max 0.9366
_exptl_absorpt_correction_T_min 0.8075
_exptl_absorpt_correction_type multi-scan
_exptl_absorpt_process_details '(SADABS; Bruker, 2005)'
_exptl_crystal_colour orange
_exptl_crystal_density_diffrn 1.513
_exptl_crystal_density_method 'not measured'
_exptl_crystal_description block
_exptl_crystal_F_000 329
_exptl_crystal_size_max 0.33
_exptl_crystal_size_mid 0.17
_exptl_crystal_size_min 0.10
_refine_diff_density_max 0.424
_refine_diff_density_min -0.355
_refine_ls_extinction_method none
_refine_ls_goodness_of_fit_ref 1.051
_refine_ls_hydrogen_treatment mixed
_refine_ls_matrix_type full
_refine_ls_number_parameters 216
_refine_ls_number_reflns 3527
_refine_ls_number_restraints 0
_refine_ls_restrained_S_all 1.051
_refine_ls_R_factor_all 0.0281
_refine_ls_R_factor_gt 0.0257
_refine_ls_shift/su_max 0.000
_refine_ls_shift/su_mean 0.000
_refine_ls_structure_factor_coef Fsqd
_refine_ls_weighting_details 'calc w=1/[\s^2^(Fo^2^)+(0.0309P)^2^+0.3387P] where P=(Fo^2^+2Fc^2^)/3'
_refine_ls_weighting_scheme calc
_refine_ls_wR_factor_gt 0.0672
_refine_ls_wR_factor_ref 0.0686
_reflns_number_gt 3301
_reflns_number_total 3527
_reflns_threshold_expression I>2\s(I)
_cod_data_source_file xu5597.cif
_cod_data_source_block I
_cod_database_code 2236037
_cod_database_fobs_code 2236037

loop_
_symmetry_equiv_pos_as_xyz
'x, y, z'
'-x, -y, -z'

loop_
_atom_site_type_symbol
_atom_site_label
_atom_site_fract_x
_atom_site_fract_y
_atom_site_fract_z
_atom_site_U_iso_or_equiv
_atom_site_adp_type
_atom_site_calc_flag
_atom_site_refinement_flags
_atom_site_occupancy
_atom_site_symmetry_multiplicity
Co Co1 0.0000 0.0000 0.0000 0.01057(7) Uani d S 1 2
O O1 0.12202(11) 0.18006(9) 0.01007(10) 0.01452(18) Uani d . 1 1
O O2 -0.11185(12) 0.27803(9) 0.15705(10) 0.01572(18) Uani d . 1 1
O O3 0.49561(15) 0.66922(13) 0.31971(16) 0.0403(3) Uani d . 1 1
O O4 -0.43334(12) 0.00199(10) -0.33497(10) 0.01763(19) Uani d . 1 1
O O5 0.26433(12) -0.08141(10) -0.07947(10) 0.01505(18) Uani d . 1 1
H H51 0.345(3) -0.041(2) -0.147(2) 0.029(5) Uiso d . 1 1
H H52 0.236(3) -0.151(2) -0.110(2) 0.040(5) Uiso d . 1 1
N N1 -0.00257(14) 0.09276(10) -0.21360(11) 0.0129(2) Uani d . 1 1
N N2 -0.32789(16) 0.13287(12) -0.56018(12) 0.0176(2) Uani d . 1 1
H H21 -0.244(3) 0.1859(19) -0.628(2) 0.028(5) Uiso d . 1 1
H H22 -0.413(3) 0.1007(19) -0.584(2) 0.029(5) Uiso d . 1 1
C C1 0.05487(16) 0.26423(12) 0.09348(13) 0.0123(2) Uani d . 1 1
C C2 0.18468(16) 0.35171(12) 0.12577(13) 0.0126(2) Uani d . 1 1
C C3 0.12393(17) 0.47283(13) 0.18014(14) 0.0168(2) Uani d . 1 1
H H3 0.0067 0.5042 0.1877 0.020 Uiso calc R 1 1
C C4 0.23769(17) 0.54602(13) 0.22256(15) 0.0192(3) Uani d . 1 1
H H4 0.1976 0.6270 0.2579 0.023 Uiso calc R 1 1
C C5 0.41275(17) 0.49803(13) 0.21208(14) 0.0170(2) Uani d . 1 1
C C6 0.47496(17) 0.37952(13) 0.15538(14) 0.0166(2) Uani d . 1 1
H H6 0.5927 0.3489 0.1469 0.020 Uiso calc R 1 1
C C7 0.36129(16) 0.30652(12) 0.11124(14) 0.0150(2) Uani d . 1 1
H H7 0.4033 0.2278 0.0721 0.018 Uiso calc R 1 1
C C8 0.53655(19) 0.57111(16) 0.26075(18) 0.0256(3) Uani d . 1 1
H H8 0.658(2) 0.5327(18) 0.2431(19) 0.026(4) Uiso d . 1 1
C C9 -0.14389(16) 0.06886(12) -0.25570(13) 0.0130(2) Uani d . 1 1
H H9 -0.2389 0.0133 -0.1891 0.016 Uiso calc R 1 1
C C10 -0.15532(16) 0.12280(12) -0.39347(13) 0.0128(2) Uani d . 1 1
C C11 -0.01388(18) 0.20716(14) -0.49194(14) 0.0174(2) Uani d . 1 1
H H11 -0.0172 0.2454 -0.5852 0.021 Uiso calc R 1 1
C C12 0.13220(18) 0.23343(14) -0.44905(14) 0.0188(3) Uani d . 1 1
H H12 0.2279 0.2900 -0.5130 0.023 Uiso calc R 1 1
C C13 0.13331(16) 0.17428(13) -0.30981(14) 0.0152(2) Uani d . 1 1
H H13 0.2319 0.1916 -0.2817 0.018 Uiso calc R 1 1
C C14 -0.31771(16) 0.08278(12) -0.42778(13) 0.0138(2) Uani d . 1 1

loop_
_atom_site_aniso_label
_atom_site_aniso_U_11
_atom_site_aniso_U_22
_atom_site_aniso_U_33
_atom_site_aniso_U_12
_atom_site_aniso_U_13
_atom_site_aniso_U_23
Co1 0.00908(11) 0.01327(11) 0.01077(12) -0.00042(8) -0.00433(8) -0.00344(8)
O1 0.0133(4) 0.0159(4) 0.0150(4) -0.0020(3) -0.0039(3) -0.0047(3)
O2 0.0111(4) 0.0182(4) 0.0186(4) -0.0011(3) -0.0045(3) -0.0052(3)
O3 0.0230(6) 0.0454(7) 0.0642(9) -0.0011(5) -0.0124(6) -0.0386(7)
O4 0.0163(4) 0.0237(5) 0.0137(4) -0.0062(3) -0.0062(3) -0.0015(3)
O5 0.0115(4) 0.0177(4) 0.0162(4) -0.0009(3) -0.0036(4) -0.0048(4)
N1 0.0123(5) 0.0144(5) 0.0136(5) -0.0006(4) -0.0053(4) -0.0036(4)
N2 0.0176(5) 0.0237(6) 0.0132(5) -0.0058(4) -0.0077(4) -0.0014(4)
C1 0.0131(5) 0.0124(5) 0.0116(5) -0.0020(4) -0.0058(4) 0.0006(4)
C2 0.0119(5) 0.0136(5) 0.0122(5) -0.0022(4) -0.0043(4) -0.0011(4)
C3 0.0116(5) 0.0168(6) 0.0225(6) 0.0009(4) -0.0050(5) -0.0058(5)
C4 0.0150(6) 0.0163(6) 0.0276(7) 0.0000(5) -0.0046(5) -0.0104(5)
C5 0.0141(6) 0.0180(6) 0.0202(6) -0.0027(4) -0.0052(5) -0.0060(5)
C6 0.0115(5) 0.0179(6) 0.0217(6) 0.0008(4) -0.0064(5) -0.0051(5)
C7 0.0138(6) 0.0132(5) 0.0184(6) 0.0005(4) -0.0049(5) -0.0044(4)
C8 0.0157(6) 0.0299(7) 0.0362(8) -0.0023(5) -0.0087(6) -0.0159(6)
C9 0.0121(5) 0.0142(5) 0.0136(6) -0.0012(4) -0.0049(4) -0.0029(4)
C10 0.0126(5) 0.0144(5) 0.0129(5) 0.0001(4) -0.0054(4) -0.0042(4)
C11 0.0181(6) 0.0221(6) 0.0119(6) -0.0033(5) -0.0055(5) -0.0009(5)
C12 0.0157(6) 0.0222(6) 0.0167(6) -0.0058(5) -0.0038(5) -0.0004(5)
C13 0.0119(5) 0.0178(6) 0.0167(6) -0.0018(4) -0.0050(5) -0.0041(5)
C14 0.0139(5) 0.0160(5) 0.0138(6) 0.0001(4) -0.0060(4) -0.0050(4)

loop_
_atom_type_symbol
_atom_type_description
_atom_type_scat_dispersion_real
_atom_type_scat_dispersion_imag
_atom_type_scat_source
C C 0.0030 0.0020 'International Tables Vol C Tables 4.2.6.8 and 6.1.1.4'
H H 0.0000 0.0000 'International Tables Vol C Tables 4.2.6.8 and 6.1.1.4'
Co Co 0.3490 0.9720 'International Tables Vol C Tables 4.2.6.8 and 6.1.1.4'
N N 0.0060 0.0030 'International Tables Vol C Tables 4.2.6.8 and 6.1.1.4'
O O 0.0110 0.0060 'International Tables Vol C Tables 4.2.6.8 and 6.1.1.4'

loop_
_geom_angle_atom_site_label_1
_geom_angle_atom_site_label_2
_geom_angle_atom_site_label_3
_geom_angle_site_symmetry_1
_geom_angle_site_symmetry_3
_geom_angle
O1 Co1 O1 2 . 180.00(2)
O1 Co1 O5 . . 87.96(3)
O1 Co1 O5 2 . 92.04(3)
O1 Co1 O5 . 2 92.04(3)
O1 Co1 O5 2 2 87.96(3)
O1 Co1 N1 . . 89.61(4)
O1 Co1 N1 2 . 90.39(4)
O1 Co1 N1 . 2 90.39(4)
O1 Co1 N1 2 2 89.61(4)
O5 Co1 O5 2 . 180.0
O5 Co1 N1 . . 92.20(4)
O5 Co1 N1 2 . 87.80(4)
O5 Co1 N1 . 2 87.80(4)
O5 Co1 N1 2 2 92.20(4)
N1 Co1 N1 . 2 180.00(6)
C1 O1 Co1 . . 127.04(8)
Co1 O5 H51 . . 124.5(13)
Co1 O5 H52 . . 98.6(14)
H52 O5 H51 . . 104.8(18)
C9 N1 Co1 . . 119.37(8)
C9 N1 C13 . . 118.05(11)
C13 N1 Co1 . . 122.58(8)
C14 N2 H21 . . 123.1(12)
C14 N2 H22 . . 117.7(12)
H21 N2 H22 . . 118.5(17)
O1 C1 C2 . . 117.52(10)
O2 C1 O1 . . 125.58(11)
O2 C1 C2 . . 116.84(10)
C3 C2 C1 . . 120.06(11)
C7 C2 C1 . . 119.83(11)
C7 C2 C3 . . 119.96(11)
C2 C3 H3 . . 119.9
C4 C3 C2 . . 120.18(11)
C4 C3 H3 . . 119.9
C3 C4 C5 . . 119.70(11)
C3 C4 H4 . . 120.1
C5 C4 H4 . . 120.1
C4 C5 C8 . . 121.27(12)
C6 C5 C4 . . 120.33(11)
C6 C5 C8 . . 118.41(12)
C5 C6 C7 . . 120.04(11)
C5 C6 H6 . . 120.0
C7 C6 H6 . . 120.0
C2 C7 C6 . . 119.75(11)
C2 C7 H7 . . 120.1
C6 C7 H7 . . 120.1
O3 C8 C5 . . 124.84(13)
O3 C8 H8 . . 120.3(10)
C5 C8 H8 . . 114.8(10)
N1 C9 C10 . . 123.26(11)
N1 C9 H9 . . 118.4
C10 C9 H9 . . 118.4
C9 C10 C11 . . 118.10(11)
C9 C10 C14 . . 117.60(11)
C11 C10 C14 . . 124.27(11)
C10 C11 H11 . . 120.5
C12 C11 C10 . . 119.07(12)
C12 C11 H11 . . 120.5
C11 C12 H12 . . 120.5
C13 C12 C11 . . 119.01(12)
C13 C12 H12 . . 120.5
N1 C13 C12 . . 122.50(11)
N1 C13 H13 . . 118.7
C12 C13 H13 . . 118.7
O4 C14 N2 . . 122.48(11)
O4 C14 C10 . . 119.74(11)
N2 C14 C10 . . 117.73(11)

loop_
_geom_bond_atom_site_label_1
_geom_bond_atom_site_label_2
_geom_bond_site_symmetry_2
_geom_bond_distance
Co1 O1 . 2.0864(8)
Co1 O1 2 2.0864(8)
Co1 O5 . 2.1254(9)
Co1 O5 2 2.1254(9)
Co1 N1 . 2.1276(10)
Co1 N1 2 2.1276(10)
O1 C1 . 1.2610(14)
O2 C1 . 1.2608(15)
O3 C8 . 1.2014(18)
O4 C14 . 1.2391(15)
O5 H51 . 0.81(2)
O5 H52 . 0.86(2)
N1 C9 . 1.3415(15)
N1 C13 . 1.3433(15)
N2 C14 . 1.3267(16)
N2 H21 . 0.870(19)
N2 H22 . 0.861(19)
C1 C2 . 1.5090(16)
C2 C3 . 1.3990(17)
C2 C7 . 1.3903(17)
C3 C4 . 1.3819(17)
C3 H3 . 0.9300
C4 H4 . 0.9300
C5 C4 . 1.3932(18)
C5 C8 . 1.4804(18)
C6 C5 . 1.3884(17)
C6 C7 . 1.3907(17)
C6 H6 . 0.9300
C7 H7 . 0.9300
C8 H8 . 0.973(18)
C9 H9 . 0.9300
C10 C9 . 1.3858(17)
C10 C11 . 1.3904(17)
C10 C14 . 1.5005(16)
C11 C12 . 1.3873(18)
C11 H11 . 0.9300
C12 H12 . 0.9300
C13 C12 . 1.3828(18)
C13 H13 . 0.9300

loop_
_geom_hbond_atom_site_label_D
_geom_hbond_atom_site_label_H
_geom_hbond_atom_site_label_A
_geom_hbond_site_symmetry_A
_geom_hbond_distance_DH
_geom_hbond_distance_HA
_geom_hbond_distance_DA
_geom_hbond_angle_DHA
_geom_hbond_publ_flag
N2 H21 O2 1_554 0.87(2) 2.078(19) 2.8834(15) 153(2) yes
N2 H22 O4 2_454 0.86(2) 2.04(2) 2.8908(16) 167(2) yes
O5 H51 O4 1_655 0.81(2) 2.08(2) 2.8583(13) 162.3(19) yes
O5 H52 O2 2_555 0.87(2) 1.83(2) 2.6774(14) 164(2) yes
C6 H6 O2 1_655 0.93 2.39 3.3123(17) 172 yes
C13 H13 O3 2_665 0.93 2.47 3.3120(18) 150 yes
C4 H4 Cg 2_567 0.93 2.72 3.6338(14) 167 yes

loop_
_geom_torsion_atom_site_label_1
_geom_torsion_atom_site_label_2
_geom_torsion_atom_site_label_3
_geom_torsion_atom_site_label_4
_geom_torsion_site_symmetry_1
_geom_torsion
O5 Co1 O1 C1 . -153.43(10)
O5 Co1 O1 C1 2 26.57(10)
N1 Co1 O1 C1 . 114.35(10)
N1 Co1 O1 C1 2 -65.65(10)
O1 Co1 N1 C9 . -143.16(9)
O1 Co1 N1 C9 2 36.84(9)
O1 Co1 N1 C13 . 37.41(9)
O1 Co1 N1 C13 2 -142.59(9)
O5 Co1 N1 C9 . 128.90(9)
O5 Co1 N1 C9 2 -51.10(9)
O5 Co1 N1 C13 . -50.53(10)
O5 Co1 N1 C13 2 129.47(10)
Co1 O1 C1 O2 . -20.75(17)
Co1 O1 C1 C2 . 156.34(8)
Co1 N1 C9 C10 . -178.76(9)
C13 N1 C9 C10 . 0.70(18)
Co1 N1 C13 C12 . 179.38(9)
C9 N1 C13 C12 . -0.06(18)
O1 C1 C2 C3 . 161.25(11)
O1 C1 C2 C7 . -23.31(17)
O2 C1 C2 C3 . -21.40(17)
O2 C1 C2 C7 . 154.03(12)
C1 C2 C3 C4 . 173.96(12)
C7 C2 C3 C4 . -1.47(19)
C1 C2 C7 C6 . -173.32(11)
C3 C2 C7 C6 . 2.12(19)
C2 C3 C4 C5 . -0.5(2)
C6 C5 C4 C3 . 1.9(2)
C8 C5 C4 C3 . -178.06(13)
C4 C5 C8 O3 . 4.7(3)
C6 C5 C8 O3 . -175.19(16)
C7 C6 C5 C4 . -1.2(2)
C7 C6 C5 C8 . 178.71(13)
C5 C6 C7 C2 . -0.78(19)
C11 C10 C9 N1 . -0.79(18)
C14 C10 C9 N1 . 177.53(11)
C9 C10 C11 C12 . 0.23(18)
C14 C10 C11 C12 . -177.97(12)
C9 C10 C14 O4 . -1.39(17)
C9 C10 C14 N2 . -179.18(11)
C11 C10 C14 O4 . 176.81(12)
C11 C10 C14 N2 . -0.97(18)
C10 C11 C12 C13 . 0.35(19)
N1 C13 C12 C11 . -0.5(2)
